data_4305158
loop_
_publ_author_name
'Mei Wang'
'Cheng-Bing Ma'
'Da-Qiang Yuan'
'Hui-Sheng Wang'
'Chang-Neng Chen'
'Qiu-Tian Liu'

_publ_section_title
;
Synthesis and Characterization of a Family of Penta- and
Tetra-Manganese(III) Complexes Derived from an Assembly System
Containing tert-Butylphosphonic Acid
;
_journal_name_full 'Inorganic Chemistry'
_journal_page_first 5580
_journal_page_last 5590
_journal_paper_doi 10.1021/ic701343s
_journal_volume 47
_journal_year 2008
_chemical_formula_sum 'C56 H93 Mn4 N3 O20 P0'
_chemical_formula_weight 1348.09
_chemical_name_systematic
;
 ?
;
_space_group_IT_number 2
_symmetry_cell_setting triclinic
_symmetry_space_group_name_Hall '-P 1'
_symmetry_space_group_name_H-M 'P -1'
_atom_sites_solution_hydrogens geom
_atom_sites_solution_primary direct
_atom_sites_solution_secondary difmap
_audit_creation_method SHELXL-97
_cell_angle_alpha 89.67(2)
_cell_angle_beta 86.989(15)
_cell_angle_gamma 85.51(2)
_cell_formula_units_Z 2
_cell_length_a 12.617(12)
_cell_length_b 13.145(12)
_cell_length_c 21.89(2)
_cell_measurement_reflns_used 2665
_cell_measurement_temperature 293(2)
_cell_measurement_theta_max 27.48
_cell_measurement_theta_min 2.54
_cell_volume 3614(6)
_computing_cell_refinement 'Siemens SMART & SAINT'
_computing_data_collection 'Siemens SMART'
_computing_data_reduction 'Siemens XPREP'
_computing_molecular_graphics 'Bruker SHELXTL'
_computing_publication_material 'Bruker SHELXTL'
_computing_structure_refinement 'Siemens SHELXTL'
_computing_structure_solution 'Siemens SHELXTL'
_diffrn_ambient_temperature 293(2)
_diffrn_measured_fraction_theta_full 0.937
_diffrn_measured_fraction_theta_max 0.937
_diffrn_measurement_device_type 'Bruker P4'
_diffrn_measurement_method '\w scans'
_diffrn_radiation_monochromator graphite
_diffrn_radiation_source 'fine-focus sealed tube'
_diffrn_radiation_type MoK\a
_diffrn_radiation_wavelength 0.71073
_diffrn_reflns_av_R_equivalents 0.1048
_diffrn_reflns_av_sigmaI/netI 0.2668
_diffrn_reflns_limit_h_max 16
_diffrn_reflns_limit_h_min -11
_diffrn_reflns_limit_k_max 17
_diffrn_reflns_limit_k_min -16
_diffrn_reflns_limit_l_max 28
_diffrn_reflns_limit_l_min -28
_diffrn_reflns_number 26299
_diffrn_reflns_theta_full 27.48
_diffrn_reflns_theta_max 27.48
_diffrn_reflns_theta_min 2.54
_diffrn_standards_decay_% 0
_diffrn_standards_interval_count 0
_diffrn_standards_interval_time .
_diffrn_standards_number 0
_exptl_absorpt_coefficient_mu 0.746
_exptl_absorpt_correction_T_max .9506
_exptl_absorpt_correction_T_min .8371
_exptl_absorpt_correction_type empirical
_exptl_absorpt_process_details 'SADABS (Sheldrick, 1996)'
_exptl_crystal_colour brown
_exptl_crystal_density_diffrn 1.238
_exptl_crystal_density_method 'not measured'
_exptl_crystal_description prism
_exptl_crystal_F_000 1420
_exptl_crystal_size_max .30
_exptl_crystal_size_mid .20
_exptl_crystal_size_min .07
_refine_diff_density_max 0.401
_refine_diff_density_min -0.399
_refine_diff_density_rms 0.084
_refine_ls_extinction_method none
_refine_ls_goodness_of_fit_ref 1.025
_refine_ls_hydrogen_treatment constr
_refine_ls_matrix_type full
_refine_ls_number_parameters 590
_refine_ls_number_reflns 16557
_refine_ls_number_restraints 0
_refine_ls_restrained_S_all 1.025
_refine_ls_R_factor_gt 0.0928
_refine_ls_shift/su_max 0.000
_refine_ls_shift/su_mean 0.000
_refine_ls_structure_factor_coef Fsqd
_refine_ls_weighting_details 'calc w=1/[\s^2^(Fo^2^)+(0.0402P)^2^+0.0000P] where P=(Fo^2^+2Fc^2^)/3'
_refine_ls_weighting_scheme calc
_refine_ls_wR_factor_gt 0.1686
_refine_ls_wR_factor_ref 0.2084
_reflns_number_gt 4143
_reflns_number_total 16557
_reflns_threshold_expression >2sigma(I)
_cod_data_source_file ic701343s-file001_6.cif
_cod_data_source_block compound-6
_cod_depositor_comments
;
The following automatic conversions were performed:
'_symmetry_cell_setting' value 'Triclinic' changed to 'triclinic'
according to '/home/saulius/struct/CIF-dictionaries/cif_core.dic'
dictionary named 'cif_core.dic' version 2.4.1 from 2010-06-29.

Automatic conversion script
Id: cif_fix_enum 1527 2010-12-29 10:47:43Z saulius 
;
_cod_original_cell_volume 3615(6)
_cod_database_code 4305158
_refine_ls_r_factor_ref 0.2405

loop_
_symmetry_equiv_pos_as_xyz
'x, y, z'
'-x, -y, -z'

loop_
_atom_site_label
_atom_site_type_symbol
_atom_site_fract_x
_atom_site_fract_y
_atom_site_fract_z
_atom_site_U_iso_or_equiv
_atom_site_adp_type
_atom_site_occupancy
_atom_site_symmetry_multiplicity
_atom_site_calc_flag
_atom_site_refinement_flags
_atom_site_disorder_assembly
_atom_site_disorder_group
Mn1 Mn -0.08112(10) 0.44727(9) 0.29172(5) 0.0616(4) Uani 1 1 d . . .
Mn2 Mn 0.17204(10) 0.44900(9) 0.24368(5) 0.0622(4) Uani 1 1 d . . .
Mn3 Mn 0.13617(9) 0.30574(9) 0.33842(5) 0.0585(4) Uani 1 1 d . . .
Mn4 Mn 0.29409(10) 0.20934(9) 0.22513(6) 0.0679(4) Uani 1 1 d . . .
O1 O 0.0648(3) 0.4214(3) 0.30200(19) 0.0539(13) Uani 1 1 d . . .
O2 O 0.2312(3) 0.3186(3) 0.27121(18) 0.0474(12) Uani 1 1 d . . .
O4 O -0.2308(4) 0.4897(4) 0.2910(2) 0.0752(16) Uani 1 1 d . . .
O3 O -0.3674(5) 0.5847(5) 0.3360(3) 0.104(2) Uani 1 1 d . . .
O6 O 0.3750(5) 0.0999(4) 0.1811(3) 0.0864(18) Uani 1 1 d . . .
O5 O 0.5356(6) 0.0331(6) 0.1503(4) 0.160(3) Uani 1 1 d . . .
O17 O 0.0631(4) 0.1825(4) 0.2916(3) 0.0753(16) Uani 1 1 d . . .
O18 O 0.1656(5) 0.1489(4) 0.2062(2) 0.0817(18) Uani 1 1 d . . .
O20 O 0.2228(4) 0.2040(4) 0.3820(2) 0.0657(14) Uani 1 1 d . . .
O19 O 0.3173(5) 0.1162(4) 0.3078(3) 0.0889(19) Uani 1 1 d . . .
O14 O 0.2654(4) 0.5164(4) 0.3113(2) 0.0707(16) Uani 1 1 d . . .
O13 O 0.2200(4) 0.4144(4) 0.3906(2) 0.0730(16) Uani 1 1 d . . .
O16 O 0.2838(4) 0.4637(4) 0.1800(2) 0.0734(16) Uani 1 1 d . . .
O15 O 0.3033(5) 0.3030(5) 0.1449(3) 0.086(2) Uani 1 1 d . . .
O9 O -0.0601(5) 0.5825(4) 0.2435(3) 0.0815(18) Uani 1 1 d . . .
O10 O 0.1185(5) 0.5899(4) 0.2243(2) 0.0800(17) Uani 1 1 d . . .
O12 O 0.0231(4) 0.2923(4) 0.4016(2) 0.0627(14) Uani 1 1 d . . .
O11 O -0.1212(4) 0.3195(4) 0.3478(2) 0.0709(16) Uani 1 1 d . . .
O7 O -0.0871(4) 0.3722(4) 0.2150(2) 0.0663(15) Uani 1 1 d . . .
O8 O 0.0735(5) 0.4023(5) 0.1720(2) 0.0813(19) Uani 1 1 d . . .
N1 N -0.0994(5) 0.5343(4) 0.3701(3) 0.0608(17) Uani 1 1 d . . .
N2 N 0.4433(5) 0.2505(6) 0.2367(3) 0.0678(19) Uani 1 1 d . . .
C1 C -0.0260(7) 0.5533(7) 0.4100(4) 0.090(3) Uani 1 1 d . . .
H1A H 0.0423 0.5220 0.4031 0.108 Uiso 1 1 calc R . .
C2 C -0.0445(8) 0.6150(7) 0.4598(4) 0.098(3) Uani 1 1 d . . .
H2A H 0.0095 0.6277 0.4854 0.117 Uiso 1 1 calc R . .
C3 C -0.1479(10) 0.6582(7) 0.4705(3) 0.097(3) Uani 1 1 d . . .
H3A H -0.1651 0.6995 0.5045 0.117 Uiso 1 1 calc R . .
C4 C -0.2263(8) 0.6390(7) 0.4295(4) 0.095(3) Uani 1 1 d . . .
H4A H -0.2954 0.6690 0.4350 0.114 Uiso 1 1 calc R . .
C5 C -0.1979(7) 0.5744(6) 0.3808(4) 0.064(2) Uiso 1 1 d . . .
C6 C -0.2718(7) 0.5526(6) 0.3327(4) 0.069(2) Uani 1 1 d . . .
C7 C 0.4735(8) 0.3299(8) 0.2673(4) 0.089(3) Uani 1 1 d . . .
H7A H 0.4208 0.3752 0.2853 0.107 Uiso 1 1 calc R . .
C8 C 0.5737(9) 0.3481(9) 0.2735(5) 0.117(4) Uani 1 1 d . . .
H8A H 0.5913 0.4041 0.2956 0.140 Uiso 1 1 calc R . .
C9 C 0.6485(9) 0.2836(10) 0.2471(6) 0.123(4) Uani 1 1 d . . .
H9A H 0.7193 0.2962 0.2509 0.148 Uiso 1 1 calc R . .
C10 C 0.6274(7) 0.2003(10) 0.2148(6) 0.121(4) Uani 1 1 d . . .
H10A H 0.6811 0.1554 0.1975 0.145 Uiso 1 1 calc R . .
C11 C 0.5176(7) 0.1862(7) 0.2090(4) 0.082(3) Uani 1 1 d . . .
C12 C 0.4764(10) 0.0952(8) 0.1778(5) 0.108(4) Uani 1 1 d . . .
C13 C 0.0810(8) 0.1413(7) 0.2410(5) 0.075(3) Uani 1 1 d . . .
C14 C 0.0018(10) 0.0774(11) 0.2152(5) 0.150(5) Uani 1 1 d . . .
H14A H -0.0248 0.1294 0.1863 0.180 Uiso 1 1 calc R . .
C15 C -0.0948(10) 0.0744(11) 0.2491(7) 0.200(7) Uani 1 1 d . . .
H15A H -0.1049 0.1325 0.2757 0.299 Uiso 1 1 calc R . .
H15B H -0.0938 0.0129 0.2731 0.299 Uiso 1 1 calc R . .
H15C H -0.1520 0.0756 0.2219 0.299 Uiso 1 1 calc R . .
C16 C 0.0422(11) 0.0043(11) 0.1683(6) 0.211(7) Uani 1 1 d . . .
H16A H -0.0158 -0.0296 0.1533 0.316 Uiso 1 1 calc R . .
H16B H 0.0924 -0.0450 0.1854 0.316 Uiso 1 1 calc R . .
H16C H 0.0766 0.0395 0.1352 0.316 Uiso 1 1 calc R . .
C17 C 0.2974(6) 0.1370(7) 0.3633(5) 0.076(3) Uani 1 1 d . . .
C18 C 0.3535(8) 0.0727(7) 0.4118(5) 0.102(3) Uani 1 1 d . . .
H18A H 0.3857 0.0090 0.3934 0.122 Uiso 1 1 calc R . .
C19 C 0.2894(12) 0.0495(10) 0.4670(5) 0.193(7) Uani 1 1 d . . .
H19A H 0.2344 0.0072 0.4566 0.289 Uiso 1 1 calc R . .
H19B H 0.2577 0.1119 0.4849 0.289 Uiso 1 1 calc R . .
H19C H 0.3340 0.0142 0.4958 0.289 Uiso 1 1 calc R . .
C20 C 0.4432(9) 0.1411(9) 0.4297(6) 0.166(5) Uani 1 1 d . . .
H20A H 0.4839 0.1073 0.4608 0.250 Uiso 1 1 calc R . .
H20B H 0.4116 0.2053 0.4450 0.250 Uiso 1 1 calc R . .
H20C H 0.4890 0.1524 0.3943 0.250 Uiso 1 1 calc R . .
C21 C 0.2731(8) 0.4841(6) 0.3645(5) 0.079(3) Uani 1 1 d . . .
C22 C 0.3531(10) 0.5304(8) 0.4038(5) 0.115(4) Uani 1 1 d . . .
H22A H 0.3901 0.5792 0.3781 0.138 Uiso 1 1 calc R . .
C23 C 0.4348(9) 0.4527(10) 0.4247(5) 0.158(5) Uani 1 1 d . . .
H23A H 0.4846 0.4852 0.4483 0.238 Uiso 1 1 calc R . .
H23B H 0.4718 0.4199 0.3898 0.238 Uiso 1 1 calc R . .
H23C H 0.4011 0.4029 0.4495 0.238 Uiso 1 1 calc R . .
C24 C 0.2956(11) 0.5892(9) 0.4553(6) 0.203(8) Uani 1 1 d . . .
H24A H 0.3462 0.6194 0.4794 0.304 Uiso 1 1 calc R . .
H24B H 0.2558 0.5440 0.4804 0.304 Uiso 1 1 calc R . .
H24C H 0.2479 0.6419 0.4391 0.304 Uiso 1 1 calc R . .
C25 C 0.3114(8) 0.3911(11) 0.1381(5) 0.096(4) Uani 1 1 d . . .
C26 C 0.3666(10) 0.4459(9) 0.0796(5) 0.127(4) Uani 1 1 d . . .
H26A H 0.4019 0.5051 0.0931 0.152 Uiso 1 1 calc R . .
C27 C 0.2758(12) 0.4811(14) 0.0406(5) 0.238(9) Uani 1 1 d . . .
H27A H 0.3030 0.5141 0.0045 0.357 Uiso 1 1 calc R . .
H27B H 0.2272 0.5283 0.0634 0.357 Uiso 1 1 calc R . .
H27C H 0.2393 0.4233 0.0291 0.357 Uiso 1 1 calc R . .
C28 C 0.4494(12) 0.3664(10) 0.0518(7) 0.242(9) Uani 1 1 d . . .
H28A H 0.4848 0.3948 0.0165 0.363 Uiso 1 1 calc R . .
H28B H 0.4149 0.3076 0.0399 0.363 Uiso 1 1 calc R . .
H28C H 0.5006 0.3468 0.0814 0.363 Uiso 1 1 calc R . .
C29 C 0.0172(9) 0.6273(6) 0.2227(4) 0.074(3) Uani 1 1 d . . .
C30 C -0.0013(8) 0.7231(8) 0.1881(5) 0.098(3) Uani 1 1 d . . .
H30A H 0.0566 0.7664 0.1951 0.118 Uiso 1 1 calc R . .
C31 C -0.1072(10) 0.7817(8) 0.2085(7) 0.203(7) Uani 1 1 d . . .
H31A H -0.1061 0.7992 0.2510 0.304 Uiso 1 1 calc R . .
H31B H -0.1648 0.7396 0.2028 0.304 Uiso 1 1 calc R . .
H31C H -0.1170 0.8429 0.1847 0.304 Uiso 1 1 calc R . .
C32 C 0.0023(12) 0.6968(10) 0.1206(5) 0.186(6) Uani 1 1 d . . .
H32A H 0.0703 0.6625 0.1089 0.279 Uiso 1 1 calc R . .
H32B H -0.0080 0.7583 0.0970 0.279 Uiso 1 1 calc R . .
H32C H -0.0529 0.6529 0.1131 0.279 Uiso 1 1 calc R . .
C33 C -0.0789(8) 0.2790(6) 0.3887(4) 0.064(2) Uani 1 1 d . . .
C34 C -0.1300(7) 0.2122(8) 0.4344(4) 0.092(3) Uani 1 1 d . . .
H34A H -0.1303 0.2478 0.4736 0.111 Uiso 1 1 calc R . .
C35 C -0.2477(9) 0.2024(10) 0.4218(5) 0.168(5) Uani 1 1 d . . .
H35A H -0.2784 0.1587 0.4520 0.252 Uiso 1 1 calc R . .
H35B H -0.2525 0.1739 0.3819 0.252 Uiso 1 1 calc R . .
H35C H -0.2856 0.2687 0.4237 0.252 Uiso 1 1 calc R . .
C36 C -0.0683(10) 0.1117(9) 0.4430(6) 0.178(6) Uani 1 1 d . . .
H36A H 0.0038 0.1229 0.4513 0.268 Uiso 1 1 calc R . .
H36B H -0.0689 0.0718 0.4065 0.268 Uiso 1 1 calc R . .
H36C H -0.1002 0.0760 0.4767 0.268 Uiso 1 1 calc R . .
C37 C -0.0190(11) 0.3740(7) 0.1710(4) 0.086(3) Uani 1 1 d . . .
C38 C -0.0503(10) 0.3332(10) 0.1101(5) 0.118(4) Uani 1 1 d . . .
H38A H -0.0026 0.2712 0.1041 0.142 Uiso 1 1 calc R . .
C39 C -0.1553(12) 0.2966(17) 0.1067(6) 0.292(12) Uani 1 1 d . . .
H39A H -0.1641 0.2730 0.0659 0.438 Uiso 1 1 calc R . .
H39B H -0.2085 0.3510 0.1167 0.438 Uiso 1 1 calc R . .
H39C H -0.1629 0.2413 0.1351 0.438 Uiso 1 1 calc R . .
C40 C -0.0256(18) 0.390(2) 0.0616(6) 0.383(19) Uani 1 1 d . . .
H40A H -0.0489 0.3597 0.0254 0.575 Uiso 1 1 calc R . .
H40B H 0.0501 0.3944 0.0578 0.575 Uiso 1 1 calc R . .
H40C H -0.0603 0.4575 0.0666 0.575 Uiso 1 1 calc R . .

loop_
_atom_site_aniso_label
_atom_site_aniso_U_11
_atom_site_aniso_U_22
_atom_site_aniso_U_33
_atom_site_aniso_U_23
_atom_site_aniso_U_13
_atom_site_aniso_U_12
Mn1 0.0515(8) 0.0693(8) 0.0658(7) -0.0085(6) -0.0094(6) -0.0117(7)
Mn2 0.0540(8) 0.0662(8) 0.0676(8) 0.0062(6) -0.0079(7) -0.0103(7)
Mn3 0.0497(8) 0.0647(8) 0.0622(7) 0.0019(6) -0.0087(6) -0.0082(6)
Mn4 0.0560(9) 0.0684(9) 0.0799(9) -0.0102(7) 0.0004(7) -0.0100(7)
O1 0.035(3) 0.066(3) 0.061(3) 0.007(3) -0.008(2) -0.002(2)
O2 0.047(3) 0.043(3) 0.055(3) -0.006(2) 0.000(2) -0.017(2)
O4 0.040(3) 0.091(4) 0.094(4) -0.012(3) -0.019(3) 0.007(3)
O3 0.060(4) 0.124(5) 0.123(5) -0.024(4) -0.015(4) 0.029(4)
O6 0.078(5) 0.077(4) 0.103(4) -0.025(3) 0.020(4) -0.013(4)
O5 0.122(7) 0.118(6) 0.232(9) -0.065(6) 0.046(6) 0.011(5)
O17 0.068(4) 0.078(4) 0.084(4) -0.014(3) 0.004(3) -0.034(3)
O18 0.076(4) 0.093(4) 0.082(4) -0.024(3) 0.007(4) -0.049(4)
O20 0.064(4) 0.064(3) 0.071(3) 0.014(3) -0.008(3) -0.015(3)
O19 0.083(5) 0.086(4) 0.094(4) -0.005(4) -0.003(4) 0.015(4)
O14 0.072(4) 0.074(4) 0.072(4) 0.007(3) -0.022(3) -0.028(3)
O13 0.065(4) 0.089(4) 0.070(4) -0.003(3) -0.025(3) -0.022(3)
O16 0.056(4) 0.095(4) 0.069(4) 0.022(3) 0.008(3) -0.019(3)
O15 0.080(5) 0.098(5) 0.079(4) 0.021(4) 0.005(3) -0.006(4)
O9 0.077(5) 0.075(4) 0.094(4) 0.015(4) -0.020(4) -0.005(4)
O10 0.076(4) 0.055(3) 0.111(4) 0.016(3) -0.027(4) -0.003(3)
O12 0.058(4) 0.075(4) 0.055(3) -0.004(3) 0.010(3) -0.015(3)
O11 0.073(4) 0.083(4) 0.057(3) 0.012(3) -0.004(3) -0.007(3)
O7 0.062(4) 0.085(4) 0.052(3) -0.015(3) -0.003(3) -0.007(3)
O8 0.064(4) 0.115(5) 0.070(4) -0.010(3) -0.014(3) -0.029(4)
N1 0.049(4) 0.074(5) 0.059(4) -0.012(3) -0.002(3) 0.000(4)
N2 0.044(4) 0.071(5) 0.087(5) -0.002(4) 0.009(4) 0.001(4)
C1 0.084(7) 0.090(7) 0.095(7) -0.038(6) -0.022(6) 0.022(6)
C2 0.090(8) 0.099(8) 0.102(7) -0.010(6) -0.031(7) 0.022(6)
C3 0.141(10) 0.105(8) 0.043(5) -0.004(5) -0.018(6) 0.020(7)
C4 0.086(7) 0.107(7) 0.084(6) -0.004(6) -0.004(6) 0.042(6)
C6 0.054(6) 0.058(5) 0.093(7) 0.014(5) 0.010(5) -0.007(5)
C7 0.059(7) 0.089(7) 0.120(8) -0.006(6) -0.004(6) -0.017(6)
C8 0.057(7) 0.128(10) 0.161(11) -0.024(8) 0.008(8) 0.006(7)
C9 0.080(9) 0.117(10) 0.184(12) 0.028(9) -0.039(9) -0.057(8)
C10 0.033(6) 0.138(10) 0.185(12) 0.014(9) 0.018(7) 0.004(7)
C11 0.048(6) 0.066(6) 0.135(8) 0.002(6) -0.025(6) -0.015(5)
C12 0.088(9) 0.092(8) 0.137(9) -0.025(7) 0.044(8) 0.002(7)
C13 0.071(7) 0.068(6) 0.085(7) 0.005(5) -0.012(6) 0.004(6)
C14 0.102(10) 0.232(15) 0.131(10) -0.075(10) 0.005(8) -0.110(10)
C15 0.105(11) 0.192(14) 0.31(2) -0.030(13) 0.001(13) -0.087(10)
C16 0.164(14) 0.292(18) 0.183(13) -0.141(13) 0.034(11) -0.080(12)
C17 0.033(5) 0.074(6) 0.117(8) -0.018(6) 0.003(6) 0.004(5)
C18 0.093(8) 0.089(7) 0.127(8) 0.046(6) -0.052(7) 0.002(6)
C19 0.257(19) 0.186(14) 0.129(10) 0.110(10) -0.005(12) 0.012(12)
C20 0.119(11) 0.180(12) 0.212(13) 0.094(10) -0.088(10) -0.036(9)
C21 0.073(7) 0.041(5) 0.127(9) -0.026(6) -0.026(7) -0.006(5)
C22 0.152(11) 0.092(8) 0.113(8) 0.009(7) -0.076(8) -0.043(8)
C23 0.125(11) 0.203(14) 0.157(11) -0.044(10) -0.069(9) -0.034(10)
C24 0.207(16) 0.178(13) 0.230(14) -0.122(12) -0.117(13) 0.024(11)
C25 0.055(6) 0.162(12) 0.065(6) 0.024(9) 0.010(5) 0.015(8)
C26 0.147(12) 0.127(9) 0.097(8) 0.045(7) 0.055(9) -0.007(8)
C27 0.179(16) 0.45(3) 0.089(9) 0.117(13) -0.015(10) -0.048(16)
C28 0.241(18) 0.160(13) 0.296(18) 0.054(12) 0.225(16) -0.005(12)
C29 0.105(9) 0.032(5) 0.086(7) 0.021(4) -0.023(7) 0.002(5)
C30 0.070(7) 0.097(8) 0.128(9) 0.036(7) 0.001(7) -0.021(6)
C31 0.147(13) 0.100(9) 0.35(2) -0.003(11) 0.030(13) 0.052(9)
C32 0.250(18) 0.208(14) 0.104(9) 0.060(9) -0.050(11) -0.018(12)
C33 0.092(8) 0.045(5) 0.052(5) 0.001(4) 0.020(5) -0.017(5)
C34 0.067(7) 0.111(8) 0.101(7) 0.031(6) -0.004(6) -0.018(6)
C35 0.100(10) 0.273(16) 0.145(10) 0.047(10) -0.041(9) -0.081(10)
C36 0.126(11) 0.162(12) 0.237(14) 0.120(11) 0.059(11) -0.001(9)
C37 0.158(11) 0.070(6) 0.031(4) -0.003(4) -0.032(6) -0.005(7)
C38 0.097(9) 0.183(12) 0.080(7) -0.038(8) -0.023(7) -0.024(8)
C39 0.128(14) 0.60(4) 0.160(13) -0.165(19) -0.008(11) -0.092(18)
C40 0.44(3) 0.67(5) 0.096(11) -0.040(18) -0.041(16) -0.40(3)

loop_
_atom_type_symbol
_atom_type_description
_atom_type_scat_dispersion_real
_atom_type_scat_dispersion_imag
_atom_type_scat_source
C C 0.0033 0.0016 'International Tables Vol C Tables 4.2.6.8 and 6.1.1.4'
H H 0.0000 0.0000 'International Tables Vol C Tables 4.2.6.8 and 6.1.1.4'
N N 0.0061 0.0033 'International Tables Vol C Tables 4.2.6.8 and 6.1.1.4'
O O 0.0106 0.0060 'International Tables Vol C Tables 4.2.6.8 and 6.1.1.4'
P P 0.1023 0.0942 'International Tables Vol C Tables 4.2.6.8 and 6.1.1.4'
Mn Mn 0.3368 0.7283 'International Tables Vol C Tables 4.2.6.8 and 6.1.1.4'

loop_
_geom_angle_atom_site_label_1
_geom_angle_atom_site_label_2
_geom_angle_atom_site_label_3
_geom_angle
_geom_angle_site_symmetry_1
_geom_angle_site_symmetry_3
_geom_angle_publ_flag
O1 Mn1 O4 171.0(2) . . ?
O1 Mn1 O7 97.6(2) . . ?
O4 Mn1 O7 91.1(2) . . ?
O1 Mn1 N1 91.4(2) . . ?
O4 Mn1 N1 79.8(2) . . ?
O7 Mn1 N1 170.9(2) . . ?
O1 Mn1 O9 92.9(2) . . ?
O4 Mn1 O9 84.9(2) . . ?
O7 Mn1 O9 90.9(2) . . ?
N1 Mn1 O9 87.3(2) . . ?
O1 Mn1 O11 92.9(2) . . ?
O4 Mn1 O11 88.5(2) . . ?
O7 Mn1 O11 93.6(2) . . ?
N1 Mn1 O11 87.2(2) . . ?
O9 Mn1 O11 172.1(2) . . ?
O1 Mn2 O2 81.43(19) . . ?
O1 Mn2 O16 174.3(2) . . ?
O2 Mn2 O16 94.5(2) . . ?
O1 Mn2 O10 97.5(2) . . ?
O2 Mn2 O10 173.0(2) . . ?
O16 Mn2 O10 87.1(2) . . ?
O1 Mn2 O14 92.5(2) . . ?
O2 Mn2 O14 86.84(19) . . ?
O16 Mn2 O14 91.3(2) . . ?
O10 Mn2 O14 86.3(2) . . ?
O1 Mn2 O8 89.6(2) . . ?
O2 Mn2 O8 100.7(2) . . ?
O16 Mn2 O8 87.2(2) . . ?
O10 Mn2 O8 86.2(2) . . ?
O14 Mn2 O8 172.4(2) . . ?
O1 Mn2 Mn3 41.57(13) . . ?
O2 Mn2 Mn3 40.72(13) . . ?
O16 Mn2 Mn3 134.91(17) . . ?
O10 Mn2 Mn3 136.61(18) . . ?
O14 Mn2 Mn3 83.00(17) . . ?
O8 Mn2 Mn3 103.30(18) . . ?
O2 Mn3 O1 82.1(2) . . ?
O2 Mn3 O20 97.0(2) . . ?
O1 Mn3 O20 170.4(2) . . ?
O2 Mn3 O12 173.0(2) . . ?
O1 Mn3 O12 93.7(2) . . ?
O20 Mn3 O12 88.1(2) . . ?
O2 Mn3 O13 90.6(2) . . ?
O1 Mn3 O13 86.7(2) . . ?
O20 Mn3 O13 83.8(2) . . ?
O12 Mn3 O13 94.7(2) . . ?
O2 Mn3 O17 90.2(2) . . ?
O1 Mn3 O17 100.0(2) . . ?
O20 Mn3 O17 89.6(2) . . ?
O12 Mn3 O17 85.0(2) . . ?
O13 Mn3 O17 173.3(2) . . ?
O2 Mn3 Mn2 42.25(13) . . ?
O1 Mn3 Mn2 40.68(14) . . ?
O20 Mn3 Mn2 136.04(17) . . ?
O12 Mn3 Mn2 134.20(16) . . ?
O13 Mn3 Mn2 81.60(17) . . ?
O17 Mn3 Mn2 103.36(16) . . ?
O2 Mn4 O6 173.2(2) . . ?
O2 Mn4 O18 97.7(2) . . ?
O6 Mn4 O18 88.9(3) . . ?
O2 Mn4 N2 92.9(3) . . ?
O6 Mn4 N2 80.5(3) . . ?
O18 Mn4 N2 169.4(3) . . ?
O2 Mn4 O15 91.3(2) . . ?
O6 Mn4 O15 89.5(3) . . ?
O18 Mn4 O15 96.3(3) . . ?
N2 Mn4 O15 84.0(3) . . ?
O2 Mn4 O19 91.5(2) . . ?
O6 Mn4 O19 86.5(2) . . ?
O18 Mn4 O19 93.8(2) . . ?
N2 Mn4 O19 85.3(3) . . ?
O15 Mn4 O19 169.1(3) . . ?
Mn2 O1 Mn1 124.8(2) . . ?
Mn2 O1 Mn3 97.7(2) . . ?
Mn1 O1 Mn3 128.1(3) . . ?
Mn4 O2 Mn3 124.3(2) . . ?
Mn4 O2 Mn2 128.9(2) . . ?
Mn3 O2 Mn2 97.03(19) . . ?
C6 O4 Mn1 118.5(5) . . ?
C12 O6 Mn4 120.5(6) . . ?
C13 O17 Mn3 133.2(6) . . ?
C13 O18 Mn4 128.0(5) . . ?
C17 O20 Mn3 131.8(6) . . ?
C17 O19 Mn4 131.0(6) . . ?
C21 O14 Mn2 124.0(6) . . ?
C21 O13 Mn3 122.5(5) . . ?
C25 O16 Mn2 122.3(6) . . ?
C25 O15 Mn4 132.3(8) . . ?
C29 O9 Mn1 135.9(6) . . ?
C29 O10 Mn2 127.6(5) . . ?
C33 O12 Mn3 123.0(5) . . ?
C33 O11 Mn1 131.6(6) . . ?
C37 O7 Mn1 124.4(6) . . ?
C37 O8 Mn2 134.5(6) . . ?
C5 N1 C1 118.5(6) . . ?
C5 N1 Mn1 112.9(5) . . ?
C1 N1 Mn1 128.6(5) . . ?
C7 N2 C11 119.1(8) . . ?
C7 N2 Mn4 128.8(6) . . ?
C11 N2 Mn4 112.1(6) . . ?
N1 C1 C2 124.6(8) . . ?
N1 C1 H1A 117.7 . . ?
C2 C1 H1A 117.7 . . ?
C1 C2 C3 116.9(9) . . ?
C1 C2 H2A 121.5 . . ?
C3 C2 H2A 121.5 . . ?
C4 C3 C2 119.5(8) . . ?
C4 C3 H3A 120.3 . . ?
C2 C3 H3A 120.3 . . ?
C5 C4 C3 118.2(8) . . ?
C5 C4 H4A 120.9 . . ?
C3 C4 H4A 120.9 . . ?
N1 C5 C4 122.3(8) . . ?
N1 C5 C6 114.2(7) . . ?
C4 C5 C6 123.2(8) . . ?
O3 C6 O4 123.4(8) . . ?
O3 C6 C5 122.1(8) . . ?
O4 C6 C5 114.2(7) . . ?
N2 C7 C8 123.9(10) . . ?
N2 C7 H7A 118.0 . . ?
C8 C7 H7A 118.0 . . ?
C9 C8 C7 117.6(11) . . ?
C9 C8 H8A 121.2 . . ?
C7 C8 H8A 121.2 . . ?
C8 C9 C10 123.8(11) . . ?
C8 C9 H9A 118.1 . . ?
C10 C9 H9A 118.1 . . ?
C9 C10 C11 115.7(10) . . ?
C9 C10 H10A 122.2 . . ?
C11 C10 H10A 122.2 . . ?
N2 C11 C10 119.9(9) . . ?
N2 C11 C12 115.5(8) . . ?
C10 C11 C12 124.3(10) . . ?
O5 C12 O6 127.0(11) . . ?
O5 C12 C11 121.6(11) . . ?
O6 C12 C11 111.2(9) . . ?
O17 C13 O18 125.1(9) . . ?
O17 C13 C14 120.8(10) . . ?
O18 C13 C14 114.1(9) . . ?
C15 C14 C16 125.3(11) . . ?
C15 C14 C13 115.8(10) . . ?
C16 C14 C13 116.5(11) . . ?
C15 C14 H14A 95.1 . . ?
C16 C14 H14A 95.1 . . ?
C13 C14 H14A 95.1 . . ?
C14 C15 H15A 109.5 . . ?
C14 C15 H15B 109.5 . . ?
H15A C15 H15B 109.5 . . ?
C14 C15 H15C 109.5 . . ?
H15A C15 H15C 109.5 . . ?
H15B C15 H15C 109.5 . . ?
C14 C16 H16A 109.5 . . ?
C14 C16 H16B 109.5 . . ?
H16A C16 H16B 109.5 . . ?
C14 C16 H16C 109.5 . . ?
H16A C16 H16C 109.5 . . ?
H16B C16 H16C 109.5 . . ?
O19 C17 O20 122.8(9) . . ?
O19 C17 C18 119.4(8) . . ?
O20 C17 C18 117.3(9) . . ?
C19 C18 C17 116.6(9) . . ?
C19 C18 C20 108.8(10) . . ?
C17 C18 C20 102.4(8) . . ?
C19 C18 H18A 109.6 . . ?
C17 C18 H18A 109.6 . . ?
C20 C18 H18A 109.6 . . ?
C18 C19 H19A 109.5 . . ?
C18 C19 H19B 109.5 . . ?
H19A C19 H19B 109.5 . . ?
C18 C19 H19C 109.5 . . ?
H19A C19 H19C 109.5 . . ?
H19B C19 H19C 109.5 . . ?
C18 C20 H20A 109.5 . . ?
C18 C20 H20B 109.5 . . ?
H20A C20 H20B 109.5 . . ?
C18 C20 H20C 109.5 . . ?
H20A C20 H20C 109.5 . . ?
H20B C20 H20C 109.5 . . ?
O14 C21 O13 126.7(8) . . ?
O14 C21 C22 117.7(9) . . ?
O13 C21 C22 115.6(9) . . ?
C24 C22 C23 112.9(9) . . ?
C24 C22 C21 109.8(10) . . ?
C23 C22 C21 112.1(8) . . ?
C24 C22 H22A 107.3 . . ?
C23 C22 H22A 107.3 . . ?
C21 C22 H22A 107.3 . . ?
C22 C23 H23A 109.5 . . ?
C22 C23 H23B 109.5 . . ?
H23A C23 H23B 109.5 . . ?
C22 C23 H23C 109.5 . . ?
H23A C23 H23C 109.5 . . ?
H23B C23 H23C 109.5 . . ?
C22 C24 H24A 109.5 . . ?
C22 C24 H24B 109.5 . . ?
H24A C24 H24B 109.5 . . ?
C22 C24 H24C 109.5 . . ?
H24A C24 H24C 109.5 . . ?
H24B C24 H24C 109.5 . . ?
O15 C25 O16 125.6(10) . . ?
O15 C25 C26 126.9(11) . . ?
O16 C25 C26 107.3(11) . . ?
C27 C26 C28 116.8(12) . . ?
C27 C26 C25 104.9(10) . . ?
C28 C26 C25 105.7(9) . . ?
C27 C26 H26A 109.7 . . ?
C28 C26 H26A 109.7 . . ?
C25 C26 H26A 109.7 . . ?
C26 C27 H27A 109.5 . . ?
C26 C27 H27B 109.5 . . ?
H27A C27 H27B 109.5 . . ?
C26 C27 H27C 109.5 . . ?
H27A C27 H27C 109.5 . . ?
H27B C27 H27C 109.5 . . ?
C26 C28 H28A 109.5 . . ?
C26 C28 H28B 109.5 . . ?
H28A C28 H28B 109.5 . . ?
C26 C28 H28C 109.5 . . ?
H28A C28 H28C 109.5 . . ?
H28B C28 H28C 109.5 . . ?
O9 C29 O10 124.2(7) . . ?
O9 C29 C30 119.6(9) . . ?
O10 C29 C30 115.9(9) . . ?
C29 C30 C31 111.9(9) . . ?
C29 C30 C32 108.0(9) . . ?
C31 C30 C32 111.5(10) . . ?
C29 C30 H30A 108.5 . . ?
C31 C30 H30A 108.5 . . ?
C32 C30 H30A 108.5 . . ?
C30 C31 H31A 109.5 . . ?
C30 C31 H31B 109.5 . . ?
H31A C31 H31B 109.5 . . ?
C30 C31 H31C 109.5 . . ?
H31A C31 H31C 109.5 . . ?
H31B C31 H31C 109.5 . . ?
C30 C32 H32A 109.5 . . ?
C30 C32 H32B 109.5 . . ?
H32A C32 H32B 109.5 . . ?
C30 C32 H32C 109.5 . . ?
H32A C32 H32C 109.5 . . ?
H32B C32 H32C 109.5 . . ?
O11 C33 O12 123.2(8) . . ?
O11 C33 C34 125.2(10) . . ?
O12 C33 C34 111.6(8) . . ?
C36 C34 C33 113.5(8) . . ?
C36 C34 C35 113.4(10) . . ?
C33 C34 C35 111.5(9) . . ?
C36 C34 H34A 105.9 . . ?
C33 C34 H34A 105.9 . . ?
C35 C34 H34A 105.9 . . ?
C34 C35 H35A 109.5 . . ?
C34 C35 H35B 109.5 . . ?
H35A C35 H35B 109.5 . . ?
C34 C35 H35C 109.5 . . ?
H35A C35 H35C 109.5 . . ?
H35B C35 H35C 109.5 . . ?
C34 C36 H36A 109.5 . . ?
C34 C36 H36B 109.5 . . ?
H36A C36 H36B 109.5 . . ?
C34 C36 H36C 109.5 . . ?
H36A C36 H36C 109.5 . . ?
H36B C36 H36C 109.5 . . ?
O8 C37 O7 127.4(7) . . ?
O8 C37 C38 115.9(10) . . ?
O7 C37 C38 116.7(11) . . ?
C40 C38 C39 111.4(13) . . ?
C40 C38 C37 114.9(12) . . ?
C39 C38 C37 118.4(11) . . ?
C40 C38 H38A 103.2 . . ?
C39 C38 H38A 103.2 . . ?
C37 C38 H38A 103.2 . . ?
C38 C39 H39A 109.5 . . ?
C38 C39 H39B 109.5 . . ?
H39A C39 H39B 109.5 . . ?
C38 C39 H39C 109.5 . . ?
H39A C39 H39C 109.5 . . ?
H39B C39 H39C 109.5 . . ?
C38 C40 H40A 109.5 . . ?
C38 C40 H40B 109.5 . . ?
H40A C40 H40B 109.5 . . ?
C38 C40 H40C 109.5 . . ?
H40A C40 H40C 109.5 . . ?
H40B C40 H40C 109.5 . . ?

loop_
_geom_bond_atom_site_label_1
_geom_bond_atom_site_label_2
_geom_bond_distance
_geom_bond_site_symmetry_2
_geom_bond_publ_flag
Mn1 O1 1.871(5) . ?
Mn1 O4 1.928(5) . ?
Mn1 O7 1.960(5) . ?
Mn1 N1 2.062(6) . ?
Mn1 O9 2.089(7) . ?
Mn1 O11 2.151(6) . ?
Mn2 O1 1.866(5) . ?
Mn2 O2 1.921(4) . ?
Mn2 O16 1.950(6) . ?
Mn2 O10 1.973(5) . ?
Mn2 O14 2.174(5) . ?
Mn2 O8 2.173(6) . ?
Mn2 Mn3 2.836(3) . ?
Mn3 O2 1.864(5) . ?
Mn3 O1 1.899(4) . ?
Mn3 O20 1.939(5) . ?
Mn3 O12 1.951(5) . ?
Mn3 O13 2.201(5) . ?
Mn3 O17 2.209(5) . ?
Mn4 O2 1.862(4) . ?
Mn4 O6 1.930(6) . ?
Mn4 O18 1.926(6) . ?
Mn4 N2 2.028(7) . ?
Mn4 O15 2.142(7) . ?
Mn4 O19 2.199(6) . ?
O4 C6 1.295(8) . ?
O3 C6 1.245(9) . ?
O6 C12 1.274(11) . ?
O5 C12 1.203(9) . ?
O17 C13 1.237(9) . ?
O18 C13 1.288(10) . ?
O20 C17 1.289(8) . ?
O19 C17 1.256(9) . ?
O14 C21 1.243(11) . ?
O13 C21 1.291(10) . ?
O16 C25 1.342(11) . ?
O15 C25 1.179(12) . ?
O9 C29 1.244(10) . ?
O10 C29 1.335(10) . ?
O12 C33 1.357(10) . ?
O11 C33 1.170(8) . ?
O7 C37 1.259(11) . ?
O8 C37 1.254(12) . ?
N1 C5 1.320(9) . ?
N1 C1 1.344(9) . ?
N2 C7 1.335(10) . ?
N2 C11 1.335(9) . ?
C1 C2 1.362(10) . ?
C1 H1A 0.9300 . ?
C2 C3 1.390(12) . ?
C2 H2A 0.9300 . ?
C3 C4 1.409(11) . ?
C3 H3A 0.9300 . ?
C4 C5 1.382(9) . ?
C4 H4A 0.9300 . ?
C5 C6 1.486(10) . ?
C7 C8 1.318(12) . ?
C7 H7A 0.9300 . ?
C8 C9 1.330(13) . ?
C8 H8A 0.9300 . ?
C9 C10 1.358(13) . ?
C9 H9A 0.9300 . ?
C10 C11 1.424(12) . ?
C10 H10A 0.9300 . ?
C11 C12 1.522(13) . ?
C13 C14 1.490(12) . ?
C14 C15 1.397(14) . ?
C14 C16 1.454(13) . ?
C14 H14A 0.9800 . ?
C15 H15A 0.9600 . ?
C15 H15B 0.9600 . ?
C15 H15C 0.9600 . ?
C16 H16A 0.9600 . ?
C16 H16B 0.9600 . ?
C16 H16C 0.9600 . ?
C17 C18 1.522(11) . ?
C18 C19 1.463(13) . ?
C18 C20 1.567(13) . ?
C18 H18A 0.9800 . ?
C19 H19A 0.9600 . ?
C19 H19B 0.9600 . ?
C19 H19C 0.9600 . ?
C20 H20A 0.9600 . ?
C20 H20B 0.9600 . ?
C20 H20C 0.9600 . ?
C21 C22 1.524(11) . ?
C22 C24 1.493(13) . ?
C22 C23 1.481(12) . ?
C22 H22A 0.9800 . ?
C23 H23A 0.9600 . ?
C23 H23B 0.9600 . ?
C23 H23C 0.9600 . ?
C24 H24A 0.9600 . ?
C24 H24B 0.9600 . ?
C24 H24C 0.9600 . ?
C25 C26 1.619(13) . ?
C26 C27 1.506(14) . ?
C26 C28 1.524(13) . ?
C26 H26A 0.9800 . ?
C27 H27A 0.9600 . ?
C27 H27B 0.9600 . ?
C27 H27C 0.9600 . ?
C28 H28A 0.9600 . ?
C28 H28B 0.9600 . ?
C28 H28C 0.9600 . ?
C29 C30 1.475(11) . ?
C30 C31 1.536(12) . ?
C30 C32 1.518(12) . ?
C30 H30A 0.9800 . ?
C31 H31A 0.9600 . ?
C31 H31B 0.9600 . ?
C31 H31C 0.9600 . ?
C32 H32A 0.9600 . ?
C32 H32B 0.9600 . ?
C32 H32C 0.9600 . ?
C33 C34 1.483(11) . ?
C34 C36 1.496(12) . ?
C34 C35 1.539(12) . ?
C34 H34A 0.9800 . ?
C35 H35A 0.9600 . ?
C35 H35B 0.9600 . ?
C35 H35C 0.9600 . ?
C36 H36A 0.9600 . ?
C36 H36B 0.9600 . ?
C36 H36C 0.9600 . ?
C37 C38 1.522(11) . ?
C38 C40 1.334(18) . ?
C38 C39 1.451(17) . ?
C38 H38A 0.9800 . ?
C39 H39A 0.9600 . ?
C39 H39B 0.9600 . ?
C39 H39C 0.9600 . ?
C40 H40A 0.9600 . ?
C40 H40B 0.9600 . ?
C40 H40C 0.9600 . ?
